data_4309002
loop_
_publ_author_name
'Catherine M. Oertel'
'Ryan D. Sweeder'
'Sonal Patel'
'Craig M. Downie'
'Francis J. DiSalvo'

_publ_contact_author
;
F. J. DiSalvo
102B Baker Laboratory
Dept. of Chemistry and Chemical Biology
Cornell University
Ithaca NY 14853
USA
;
_publ_contact_author_email fjd3@cornell.edu
_publ_section_title
;
Synthesis and Characterization of Hydrogen-Bonded Assemblies of
W6S8L6 Clusters
;
_journal_name_full 'Inorganic Chemistry'
_journal_page_first 2287
_journal_page_last 2296
_journal_paper_doi 10.1021/ic0487225
_journal_volume 44
_journal_year 2005
_chemical_formula_sum 'C52 H0 N15 O8 S8 W6'
_chemical_formula_weight 2322.25
_chemical_name_common 'tungsten sulfide cluster with 4-pyridineacetamide ligands'
_chemical_name_systematic
;octakis(mu!3$-sulfido)-hexakis(4-pyridineacetamide)
-hexa-tungsten dimethylformamide solvate
?
;
_space_group_IT_number 14
_symmetry_cell_setting monoclinic
_symmetry_space_group_name_Hall '-P 2ybc'
_symmetry_space_group_name_H-M 'P 1 21/c 1'
_atom_sites_solution_hydrogens geom
_atom_sites_solution_primary direct
_atom_sites_solution_secondary difmap
_audit_creation_method SHELXL-97
_cell_angle_alpha 90.00
_cell_angle_beta 103.270(15)
_cell_angle_gamma 90.00
_cell_formula_units_Z 4
_cell_length_a 16.461(11)
_cell_length_b 33.08(2)
_cell_length_c 13.165(10)
_cell_measurement_temperature 173(2)
_cell_volume 6977(8)
_computing_cell_refinement 'Bruker SAINT'
_computing_data_collection 'Bruker SMART'
_computing_data_reduction SHELXTL
_computing_molecular_graphics SHELXTL
_computing_publication_material SHELXTL
_computing_structure_refinement 'SHELXL-97 (Sheldrick, 1997)'
_computing_structure_solution SHELXTL
_diffrn_ambient_temperature 173(2)
_diffrn_measured_fraction_theta_full 0.971
_diffrn_measured_fraction_theta_max 0.971
_diffrn_measurement_device_type 'Bruker SMART CCD'
_diffrn_measurement_method 'phi and omega scans'
_diffrn_radiation_monochromator graphite
_diffrn_radiation_source 'fine-focus sealed tube'
_diffrn_radiation_type MoK\a
_diffrn_radiation_wavelength 0.71073
_diffrn_reflns_av_R_equivalents 0.1197
_diffrn_reflns_av_sigmaI/netI 0.1755
_diffrn_reflns_limit_h_max 17
_diffrn_reflns_limit_h_min -18
_diffrn_reflns_limit_k_max 36
_diffrn_reflns_limit_k_min -34
_diffrn_reflns_limit_l_max 8
_diffrn_reflns_limit_l_min -14
_diffrn_reflns_number 20874
_diffrn_reflns_theta_full 23.26
_diffrn_reflns_theta_max 23.26
_diffrn_reflns_theta_min 1.23
_exptl_absorpt_coefficient_mu 10.148
_exptl_absorpt_correction_T_max 0.8228
_exptl_absorpt_correction_T_min 0.1064
_exptl_absorpt_correction_type SADABS
_exptl_absorpt_process_details
;
G.M. Sheldrick, SADABS, Program for Correction of Area Detector Data, 
University of Goettingen, Goettingen, Germany, 1997.
;
_exptl_crystal_colour dark_red
_exptl_crystal_density_diffrn 2.211
_exptl_crystal_density_method 'not measured'
_exptl_crystal_description needle
_exptl_crystal_F_000 4212
_exptl_crystal_size_max 0.40
_exptl_crystal_size_mid 0.05
_exptl_crystal_size_min 0.02
_refine_diff_density_max 3.349
_refine_diff_density_min -4.430
_refine_diff_density_rms 0.482
_refine_ls_extinction_method none
_refine_ls_goodness_of_fit_ref 0.944
_refine_ls_hydrogen_treatment mixed
_refine_ls_matrix_type full
_refine_ls_number_parameters 387
_refine_ls_number_reflns 9724
_refine_ls_number_restraints 0
_refine_ls_restrained_S_all 0.944
_refine_ls_R_factor_all 0.1776
_refine_ls_R_factor_gt 0.0846
_refine_ls_shift/su_max 0.035
_refine_ls_shift/su_mean 0.001
_refine_ls_structure_factor_coef Fsqd
_refine_ls_weighting_details 'calc w=1/[\s^2^(Fo^2^)+(0.1442P)^2^+0.0000P] where P=(Fo^2^+2Fc^2^)/3'
_refine_ls_weighting_scheme calc
_refine_ls_wR_factor_gt 0.2128
_refine_ls_wR_factor_ref 0.2704
_reflns_number_gt 4739
_reflns_number_total 9724
_reflns_threshold_expression >2sigma(I)
_cod_data_source_file ic0487225si20050126_015030_2.cif
_cod_data_source_block w6s8(4-pyridineacetamide)6
_cod_original_cell_volume 6977(9)
_cod_database_code 4309002

loop_
_symmetry_equiv_pos_as_xyz
'x, y, z'
'-x, y+1/2, -z+1/2'
'-x, -y, -z'
'x, -y-1/2, z-1/2'

loop_
_atom_site_label
_atom_site_type_symbol
_atom_site_fract_x
_atom_site_fract_y
_atom_site_fract_z
_atom_site_U_iso_or_equiv
_atom_site_adp_type
_atom_site_occupancy
_atom_site_symmetry_multiplicity
_atom_site_calc_flag
_atom_site_refinement_flags
_atom_site_disorder_assembly
_atom_site_disorder_group
W1 W 0.38773(9) 0.82086(4) 0.43285(10) 0.0184(4) Uani 1 1 d . . .
W2 W 0.51375(9) 0.86144(4) 0.54812(11) 0.0193(4) Uani 1 1 d . . .
W3 W 0.39269(9) 0.90052(4) 0.41299(11) 0.0188(4) Uani 1 1 d . . .
W4 W 0.41800(9) 0.85285(4) 0.26092(11) 0.0183(4) Uani 1 1 d . . .
W5 W 0.54026(9) 0.81577(4) 0.39349(10) 0.0181(4) Uani 1 1 d . . .
W6 W 0.54269(9) 0.89582(4) 0.37647(11) 0.0197(4) Uani 1 1 d . . .
S1 S 0.3703(6) 0.8680(3) 0.5711(7) 0.025(2) Uiso 1 1 d . . .
S2 S 0.2817(5) 0.8585(2) 0.3056(6) 0.021(2) Uiso 1 1 d . . .
S3 S 0.4210(5) 0.7792(2) 0.2932(6) 0.0189(19) Uiso 1 1 d . . .
S4 S 0.5051(6) 0.7866(3) 0.5478(7) 0.025(2) Uiso 1 1 d . . .
S5 S 0.5121(5) 0.9353(2) 0.5229(6) 0.022(2) Uiso 1 1 d . . .
S6 S 0.4259(5) 0.9270(2) 0.2529(6) 0.022(2) Uiso 1 1 d . . .
S7 S 0.5608(6) 0.8499(2) 0.2357(7) 0.025(2) Uiso 1 1 d . . .
S8 S 0.6497(5) 0.8582(2) 0.5012(6) 0.0192(19) Uiso 1 1 d . . .
O1 O 0.0751(16) 0.7498(7) 0.6661(19) 0.041(7) Uiso 1 1 d . . .
O2 O 0.8266(15) 0.8398(7) 1.0603(17) 0.032(6) Uiso 1 1 d . . .
O3 O 0.125(2) 1.0497(10) 0.206(3) 0.085(11) Uiso 1 1 d . . .
O4 O 0.178(2) 0.8947(11) -0.295(3) 0.100(12) Uiso 1 1 d . . .
O5 O 0.8625(15) 0.7471(7) 0.1948(18) 0.039(7) Uiso 1 1 d . . .
O6 O 0.932(2) 1.0425(10) 0.404(2) 0.077(10) Uiso 1 1 d . . .
O7 O 0.7825(18) 0.5356(8) 0.514(2) 0.056(8) Uiso 1 1 d . . .
N1 N 0.2904(14) 0.7798(6) 0.4704(17) 0.008(5) Uiso 1 1 d . . .
N2 N -0.026(2) 0.7075(10) 0.587(3) 0.049(9) Uiso 1 1 d . . .
N3 N 0.5737(17) 0.8638(8) 0.720(2) 0.024(7) Uiso 1 1 d . . .
N4 N 0.736(2) 0.8138(10) 1.152(3) 0.062(11) Uiso 1 1 d . . .
N5 N 0.3076(17) 0.9527(7) 0.4174(19) 0.020(6) Uiso 1 1 d . . .
N6 N 0.056(3) 1.0992(13) 0.268(3) 0.085(13) Uiso 1 1 d . . .
N7 N 0.3612(17) 0.8480(7) 0.090(2) 0.022(7) Uiso 1 1 d . . .
N8 N 0.120(3) 0.8295(14) -0.332(4) 0.104(16) Uiso 1 1 d . . .
N9 N 0.6338(14) 0.7688(6) 0.3717(17) 0.008(5) Uiso 1 1 d . . .
N10 N 0.960(2) 0.7033(9) 0.276(2) 0.045(9) Uiso 1 1 d . . .
N11 N 0.638(2) 0.9374(9) 0.338(2) 0.041(8) Uiso 1 1 d . . .
N12 N 0.949(2) 0.9747(9) 0.388(2) 0.042(9) Uiso 1 1 d . . .
N13 N 0.452(2) 0.5793(11) 0.404(3) 0.071(12) Uiso 1 1 d . . .
N14 N 0.742(2) 0.4992(10) 0.353(3) 0.050(9) Uiso 1 1 d . . .
C1 C 0.307(2) 0.7654(10) 0.575(3) 0.026(8) Uiso 1 1 d . . .
C2 C 0.252(2) 0.7383(9) 0.608(2) 0.021(8) Uiso 1 1 d . . .
C3 C 0.163(2) 0.7399(11) 0.428(3) 0.039(10) Uiso 1 1 d . . .
C4 C 0.227(2) 0.7667(10) 0.407(3) 0.033(9) Uiso 1 1 d . . .
C5 C 0.1795(18) 0.7272(8) 0.533(2) 0.009(7) Uiso 1 1 d . . .
C6 C 0.115(2) 0.6973(9) 0.561(2) 0.023(8) Uiso 1 1 d . . .
C7 C 0.050(2) 0.7213(10) 0.611(3) 0.024(8) Uiso 1 1 d . . .
C8 C 0.649(2) 0.8838(11) 0.751(3) 0.036(9) Uiso 1 1 d . . .
C9 C 0.686(2) 0.8888(9) 0.859(2) 0.020(8) Uiso 1 1 d . . .
C10 C 0.544(2) 0.8446(9) 0.793(2) 0.021(8) Uiso 1 1 d . . .
C11 C 0.581(2) 0.8460(10) 0.899(3) 0.026(9) Uiso 1 1 d . . .
C12 C 0.6532(18) 0.8710(8) 0.931(2) 0.011(7) Uiso 1 1 d . . .
C13 C 0.695(2) 0.8766(11) 1.051(3) 0.039(10) Uiso 1 1 d . . .
C14 C 0.757(2) 0.8424(10) 1.083(3) 0.026(8) Uiso 1 1 d . . .
C15 C 0.338(2) 0.9910(11) 0.416(3) 0.035(10) Uiso 1 1 d . . .
C16 C 0.282(2) 1.0242(10) 0.408(3) 0.033(9) Uiso 1 1 d . . .
C17 C 0.229(2) 0.9469(11) 0.413(3) 0.040(10) Uiso 1 1 d . . .
C18 C 0.173(2) 0.9827(11) 0.403(3) 0.037(10) Uiso 1 1 d . . .
C19 C 0.203(2) 1.0203(10) 0.402(3) 0.031(9) Uiso 1 1 d . . .
C20 C 0.145(2) 1.0570(11) 0.394(3) 0.034(9) Uiso 1 1 d . . .
C21 C 0.109(3) 1.0655(13) 0.291(3) 0.056(12) Uiso 1 1 d . . .
C22 C 0.300(2) 0.8731(9) 0.041(2) 0.023(8) Uiso 1 1 d . . .
C23 C 0.265(2) 0.8700(11) -0.062(3) 0.039(10) Uiso 1 1 d . . .
C24 C 0.392(2) 0.8194(9) 0.031(2) 0.022(8) Uiso 1 1 d . . .
C25 C 0.3543(19) 0.8157(9) -0.077(2) 0.015(7) Uiso 1 1 d . . .
C26 C 0.295(2) 0.8416(10) -0.123(3) 0.027(9) Uiso 1 1 d . . .
C27 C 0.258(3) 0.8367(15) -0.245(4) 0.075(15) Uiso 1 1 d . . .
C28 C 0.182(3) 0.8559(12) -0.289(3) 0.043(11) Uiso 1 1 d . . .
C29 C 0.623(2) 0.7504(9) 0.279(2) 0.020(8) Uiso 1 1 d . . .
C30 C 0.682(2) 0.7250(10) 0.250(3) 0.030(9) Uiso 1 1 d . . .
C31 C 0.703(2) 0.7620(9) 0.435(2) 0.022(8) Uiso 1 1 d . . .
C32 C 0.767(2) 0.7393(9) 0.421(3) 0.025(8) Uiso 1 1 d . . .
C33 C 0.752(2) 0.7171(9) 0.325(2) 0.018(8) Uiso 1 1 d . . .
C34 C 0.8198(19) 0.6913(9) 0.300(2) 0.016(7) Uiso 1 1 d . . .
C35 C 0.886(2) 0.7171(11) 0.250(3) 0.038(10) Uiso 1 1 d . . .
C36 C 0.628(2) 0.9807(11) 0.333(3) 0.042(11) Uiso 1 1 d . . .
C37 C 0.690(3) 1.0026(11) 0.309(3) 0.045(11) Uiso 1 1 d . . .
C38 C 0.706(2) 0.9214(9) 0.317(2) 0.018(7) Uiso 1 1 d . . .
C39 C 0.771(3) 0.9413(12) 0.287(3) 0.050(11) Uiso 1 1 d . . .
C40 C 0.767(2) 0.9841(11) 0.292(3) 0.039(10) Uiso 1 1 d . . .
C41 C 0.830(3) 1.0094(12) 0.262(3) 0.048(11) Uiso 1 1 d . . .
C42 C 0.908(3) 1.0080(13) 0.360(3) 0.056(12) Uiso 1 1 d . . .
C43 C 0.491(3) 0.5697(15) 0.498(4) 0.077(16) Uiso 1 1 d . . .
C44 C 0.570(3) 0.5461(14) 0.538(4) 0.071(15) Uiso 1 1 d . . .
C45 C 0.485(2) 0.5597(10) 0.328(3) 0.030(9) Uiso 1 1 d . . .
C46 C 0.543(3) 0.5313(12) 0.352(3) 0.046(11) Uiso 1 1 d . . .
C47 C 0.587(2) 0.5250(10) 0.457(3) 0.030(9) Uiso 1 1 d . . .
C48 C 0.658(3) 0.4946(12) 0.484(3) 0.048(11) Uiso 1 1 d . . .
C49 C 0.731(2) 0.5104(11) 0.450(3) 0.035(10) Uiso 1 1 d . . .
C1S C 0.040(3) 0.1041(16) 0.009(4) 0.079(16) Uiso 1 1 d . . .
C2S C 0.015(4) 0.040(2) -0.118(5) 0.12(2) Uiso 1 1 d . . .
C3S C -0.105(5) 0.077(2) -0.063(6) 0.14(3) Uiso 1 1 d . . .
O1S O 0.0132(16) 0.1316(7) 0.0490(19) 0.039(7) Uiso 1 1 d . . .
N1S N -0.007(4) 0.0732(17) -0.054(4) 0.123(19) Uiso 1 1 d . . .

loop_
_atom_site_aniso_label
_atom_site_aniso_U_11
_atom_site_aniso_U_22
_atom_site_aniso_U_33
_atom_site_aniso_U_23
_atom_site_aniso_U_13
_atom_site_aniso_U_12
W1 0.0242(9) 0.0104(7) 0.0238(8) 0.0027(6) 0.0122(7) -0.0011(6)
W2 0.0268(9) 0.0121(7) 0.0224(8) 0.0009(6) 0.0125(7) -0.0015(6)
W3 0.0248(9) 0.0098(7) 0.0258(8) 0.0003(6) 0.0142(7) -0.0010(6)
W4 0.0266(9) 0.0105(7) 0.0213(8) 0.0019(6) 0.0128(7) -0.0003(6)
W5 0.0229(9) 0.0111(7) 0.0227(8) -0.0002(6) 0.0102(7) -0.0007(6)
W6 0.0252(9) 0.0115(7) 0.0260(9) 0.0021(6) 0.0132(7) -0.0017(6)

loop_
_atom_type_symbol
_atom_type_description
_atom_type_scat_dispersion_real
_atom_type_scat_dispersion_imag
_atom_type_scat_source
C C 0.0033 0.0016 'International Tables Vol C Tables 4.2.6.8 and 6.1.1.4'
H H 0.0000 0.0000 'International Tables Vol C Tables 4.2.6.8 and 6.1.1.4'
N N 0.0061 0.0033 'International Tables Vol C Tables 4.2.6.8 and 6.1.1.4'
O O 0.0106 0.0060 'International Tables Vol C Tables 4.2.6.8 and 6.1.1.4'
S S 0.1246 0.1234 'International Tables Vol C Tables 4.2.6.8 and 6.1.1.4'
W W -0.8490 6.8722 'International Tables Vol C Tables 4.2.6.8 and 6.1.1.4'

loop_
_geom_angle_atom_site_label_1
_geom_angle_atom_site_label_2
_geom_angle_atom_site_label_3
_geom_angle
_geom_angle_site_symmetry_1
_geom_angle_site_symmetry_3
_geom_angle_publ_flag
N1 W1 S4 94.9(6) . . ?
N1 W1 S3 96.8(6) . . ?
S4 W1 S3 85.6(3) . . ?
N1 W1 S2 91.4(6) . . ?
S4 W1 S2 173.1(3) . . ?
S3 W1 S2 91.1(3) . . ?
N1 W1 S1 90.6(6) . . ?
S4 W1 S1 92.6(3) . . ?
S3 W1 S1 172.5(3) . . ?
S2 W1 S1 89.9(3) . . ?
N1 W1 W2 133.6(6) . . ?
S4 W1 W2 58.3(2) . . ?
S3 W1 W2 115.8(2) . . ?
S2 W1 W2 118.4(2) . . ?
S1 W1 W2 57.5(2) . . ?
N1 W1 W4 135.7(6) . . ?
S4 W1 W4 116.0(2) . . ?
S3 W1 W4 57.77(19) . . ?
S2 W1 W4 57.3(2) . . ?
S1 W1 W4 117.1(2) . . ?
W2 W1 W4 90.63(7) . . ?
N1 W1 W3 131.6(6) . . ?
S4 W1 W3 119.0(2) . . ?
S3 W1 W3 117.80(19) . . ?
S2 W1 W3 57.6(2) . . ?
S1 W1 W3 57.0(2) . . ?
W2 W1 W3 60.87(6) . . ?
W4 W1 W3 60.15(5) . . ?
N1 W1 W5 138.8(6) . . ?
S4 W1 W5 56.5(2) . . ?
S3 W1 W5 56.0(2) . . ?
S2 W1 W5 116.7(2) . . ?
S1 W1 W5 117.1(2) . . ?
W2 W1 W5 59.74(6) . . ?
W4 W1 W5 59.46(5) . . ?
W3 W1 W5 89.54(6) . . ?
N3 W2 S8 92.2(7) . . ?
N3 W2 S5 95.1(7) . . ?
S8 W2 S5 89.5(3) . . ?
N3 W2 S1 94.9(7) . . ?
S8 W2 S1 172.3(3) . . ?
S5 W2 S1 87.0(3) . . ?
N3 W2 S4 92.8(7) . . ?
S8 W2 S4 90.6(3) . . ?
S5 W2 S4 172.1(3) . . ?
S1 W2 S4 91.8(3) . . ?
N3 W2 W1 134.5(7) . . ?
S8 W2 W1 118.3(2) . . ?
S5 W2 W1 116.3(2) . . ?
S1 W2 W1 57.6(2) . . ?
S4 W2 W1 56.9(2) . . ?
N3 W2 W5 132.8(7) . . ?
S8 W2 W5 57.45(19) . . ?
S5 W2 W5 117.4(2) . . ?
S1 W2 W5 118.5(2) . . ?
S4 W2 W5 56.6(2) . . ?
W1 W2 W5 60.96(6) . . ?
N3 W2 W6 135.5(7) . . ?
S8 W2 W6 57.02(19) . . ?
S5 W2 W6 57.47(19) . . ?
S1 W2 W6 115.5(2) . . ?
S4 W2 W6 116.5(2) . . ?
W1 W2 W6 89.96(7) . . ?
W5 W2 W6 59.97(7) . . ?
N3 W2 W3 137.6(7) . . ?
S8 W2 W3 115.8(2) . . ?
S5 W2 W3 56.5(2) . . ?
S1 W2 W3 56.7(2) . . ?
S4 W2 W3 116.6(2) . . ?
W1 W2 W3 59.80(7) . . ?
W5 W2 W3 89.63(8) . . ?
W6 W2 W3 58.82(6) . . ?
N5 W3 S5 92.5(7) . . ?
N5 W3 S1 95.8(7) . . ?
S5 W3 S1 87.8(3) . . ?
N5 W3 S6 90.6(7) . . ?
S5 W3 S6 91.9(3) . . ?
S1 W3 S6 173.6(3) . . ?
N5 W3 S2 93.7(7) . . ?
S5 W3 S2 173.6(3) . . ?
S1 W3 S2 90.2(3) . . ?
S6 W3 S2 89.5(3) . . ?
N5 W3 W6 132.2(7) . . ?
S5 W3 W6 58.3(2) . . ?
S1 W3 W6 117.5(2) . . ?
S6 W3 W6 57.4(2) . . ?
S2 W3 W6 117.8(2) . . ?
N5 W3 W1 137.1(7) . . ?
S5 W3 W1 116.6(2) . . ?
S1 W3 W1 57.6(2) . . ?
S6 W3 W1 117.2(2) . . ?
S2 W3 W1 57.37(19) . . ?
W6 W3 W1 90.62(6) . . ?
N5 W3 W4 133.4(7) . . ?
S5 W3 W4 118.8(2) . . ?
S1 W3 W4 117.4(2) . . ?
S6 W3 W4 57.4(2) . . ?
S2 W3 W4 57.1(2) . . ?
W6 W3 W4 60.66(5) . . ?
W1 W3 W4 59.86(6) . . ?
N5 W3 W2 137.0(7) . . ?
S5 W3 W2 57.3(2) . . ?
S1 W3 W2 57.1(2) . . ?
S6 W3 W2 117.6(2) . . ?
S2 W3 W2 116.7(2) . . ?
W6 W3 W2 60.38(7) . . ?
W1 W3 W2 59.34(5) . . ?
W4 W3 W2 89.58(7) . . ?
N7 W4 S2 93.0(7) . . ?
N7 W4 S7 93.0(7) . . ?
S2 W4 S7 173.7(3) . . ?
N7 W4 S6 92.4(7) . . ?
S2 W4 S6 89.7(3) . . ?
S7 W4 S6 88.4(3) . . ?
N7 W4 S3 95.2(6) . . ?
S2 W4 S3 91.0(3) . . ?
S7 W4 S3 90.1(3) . . ?
S6 W4 S3 172.4(3) . . ?
N7 W4 W5 135.3(7) . . ?
S2 W4 W5 118.5(2) . . ?
S7 W4 W5 57.5(2) . . ?
S6 W4 W5 116.8(2) . . ?
S3 W4 W5 56.4(2) . . ?
N7 W4 W1 135.7(7) . . ?
S2 W4 W1 57.6(2) . . ?
S7 W4 W1 118.3(2) . . ?
S6 W4 W1 117.2(2) . . ?
S3 W4 W1 57.27(19) . . ?
W5 W4 W1 60.94(6) . . ?
N7 W4 W3 134.4(7) . . ?
S2 W4 W3 57.6(2) . . ?
S7 W4 W3 116.6(2) . . ?
S6 W4 W3 57.26(19) . . ?
S3 W4 W3 117.14(19) . . ?
W5 W4 W3 90.30(8) . . ?
W1 W4 W3 59.99(7) . . ?
N7 W4 W6 134.5(7) . . ?
S2 W4 W6 116.7(2) . . ?
S7 W4 W6 57.4(2) . . ?
S6 W4 W6 56.8(2) . . ?
S3 W4 W6 116.4(2) . . ?
W5 W4 W6 60.08(7) . . ?
W1 W4 W6 89.80(7) . . ?
W3 W4 W6 59.13(6) . . ?
N9 W5 S3 94.5(6) . . ?
N9 W5 S4 97.6(6) . . ?
S3 W5 S4 86.5(3) . . ?
N9 W5 S7 88.8(6) . . ?
S3 W5 S7 91.2(3) . . ?
S4 W5 S7 173.4(3) . . ?
N9 W5 S8 92.0(6) . . ?
S3 W5 S8 173.4(3) . . ?
S4 W5 S8 91.6(3) . . ?
S7 W5 S8 90.0(3) . . ?
N9 W5 W4 132.5(6) . . ?
S3 W5 W4 58.2(2) . . ?
S4 W5 W4 116.4(2) . . ?
S7 W5 W4 57.3(2) . . ?
S8 W5 W4 117.5(2) . . ?
N9 W5 W2 136.8(6) . . ?
S3 W5 W2 116.6(2) . . ?
S4 W5 W2 58.2(2) . . ?
S7 W5 W2 117.8(2) . . ?
S8 W5 W2 57.3(2) . . ?
W4 W5 W2 90.46(7) . . ?
N9 W5 W6 130.7(6) . . ?
S3 W5 W6 118.5(2) . . ?
S4 W5 W6 118.4(2) . . ?
S7 W5 W6 57.5(2) . . ?
S8 W5 W6 57.12(19) . . ?
W4 W5 W6 60.40(5) . . ?
W2 W5 W6 60.35(6) . . ?
N9 W5 W1 140.0(6) . . ?
S3 W5 W1 57.3(2) . . ?
S4 W5 W1 56.8(2) . . ?
S7 W5 W1 116.8(2) . . ?
S8 W5 W1 116.5(2) . . ?
W4 W5 W1 59.60(6) . . ?
W2 W5 W1 59.30(5) . . ?
W6 W5 W1 89.23(6) . . ?
N11 W6 S6 94.2(8) . . ?
N11 W6 S8 91.8(8) . . ?
S6 W6 S8 173.7(3) . . ?
N11 W6 S5 97.7(8) . . ?
S6 W6 S5 91.5(3) . . ?
S8 W6 S5 89.4(3) . . ?
N11 W6 S7 89.7(8) . . ?
S6 W6 S7 88.4(3) . . ?
S8 W6 S7 89.9(3) . . ?
S5 W6 S7 172.6(3) . . ?
N11 W6 W3 138.2(8) . . ?
S6 W6 W3 57.8(2) . . ?
S8 W6 W3 117.9(2) . . ?
S5 W6 W3 57.2(2) . . ?
S7 W6 W3 117.1(2) . . ?
N11 W6 W5 131.2(8) . . ?
S6 W6 W5 116.9(2) . . ?
S8 W6 W5 57.37(19) . . ?
S5 W6 W5 116.7(2) . . ?
S7 W6 W5 57.1(2) . . ?
W3 W6 W5 90.61(6) . . ?
N11 W6 W4 133.4(8) . . ?
S6 W6 W4 57.4(2) . . ?
S8 W6 W4 116.9(2) . . ?
S5 W6 W4 117.2(2) . . ?
S7 W6 W4 56.9(2) . . ?
W3 W6 W4 60.21(6) . . ?
W5 W6 W4 59.52(6) . . ?
N11 W6 W2 136.7(8) . . ?
S6 W6 W2 118.5(2) . . ?
S8 W6 W2 57.1(2) . . ?
S5 W6 W2 57.1(2) . . ?
S7 W6 W2 116.7(2) . . ?
W3 W6 W2 60.80(5) . . ?
W5 W6 W2 59.67(5) . . ?
W4 W6 W2 89.56(7) . . ?
W3 S1 W2 66.2(2) . . ?
W3 S1 W1 65.4(2) . . ?
W2 S1 W1 64.9(2) . . ?
W4 S2 W3 65.3(2) . . ?
W4 S2 W1 65.2(2) . . ?
W3 S2 W1 65.1(2) . . ?
W5 S3 W1 66.7(2) . . ?
W5 S3 W4 65.4(2) . . ?
W1 S3 W4 65.0(2) . . ?
W5 S4 W1 66.7(2) . . ?
W5 S4 W2 65.2(2) . . ?
W1 S4 W2 64.8(2) . . ?
W3 S5 W6 64.5(2) . . ?
W3 S5 W2 66.2(2) . . ?
W6 S5 W2 65.4(2) . . ?
W6 S6 W3 64.8(2) . . ?
W6 S6 W4 65.9(2) . . ?
W3 S6 W4 65.4(2) . . ?
W5 S7 W4 65.2(2) . . ?
W5 S7 W6 65.4(2) . . ?
W4 S7 W6 65.7(2) . . ?
W6 S8 W2 65.8(2) . . ?
W6 S8 W5 65.5(2) . . ?
W2 S8 W5 65.2(2) . . ?
C4 N1 C1 118(3) . . ?
C4 N1 W1 126(2) . . ?
C1 N1 W1 115.3(19) . . ?
C10 N3 C8 118(3) . . ?
C10 N3 W2 124(2) . . ?
C8 N3 W2 118(2) . . ?
C17 N5 C15 120(3) . . ?
C17 N5 W3 121(2) . . ?
C15 N5 W3 119(2) . . ?
C22 N7 C24 119(3) . . ?
C22 N7 W4 122(2) . . ?
C24 N7 W4 119(2) . . ?
C31 N9 C29 116(3) . . ?
C31 N9 W5 125(2) . . ?
C29 N9 W5 118.4(19) . . ?
C38 N11 C36 119(3) . . ?
C38 N11 W6 118(2) . . ?
C36 N11 W6 123(2) . . ?
C43 N13 C45 112(4) . . ?
C2 C1 N1 121(3) . . ?
C1 C2 C5 117(3) . . ?
C5 C3 C4 113(3) . . ?
N1 C4 C3 128(3) . . ?
C3 C5 C2 123(3) . . ?
C3 C5 C6 116(3) . . ?
C2 C5 C6 121(3) . . ?
C5 C6 C7 110(2) . . ?
O1 C7 N2 127(3) . . ?
O1 C7 C6 118(3) . . ?
N2 C7 C6 115(3) . . ?
C9 C8 N3 120(3) . . ?
C12 C9 C8 120(3) . . ?
N3 C10 C11 123(3) . . ?
C10 C11 C12 118(3) . . ?
C9 C12 C11 120(3) . . ?
C9 C12 C13 120(3) . . ?
C11 C12 C13 120(3) . . ?
C14 C13 C12 107(3) . . ?
O2 C14 N4 118(3) . . ?
O2 C14 C13 125(3) . . ?
N4 C14 C13 116(3) . . ?
N5 C15 C16 120(3) . . ?
C19 C16 C15 123(3) . . ?
N5 C17 C18 118(3) . . ?
C19 C18 C17 121(4) . . ?
C16 C19 C18 117(3) . . ?
C16 C19 C20 122(3) . . ?
C18 C19 C20 121(3) . . ?
C21 C20 C19 110(3) . . ?
O3 C21 C20 130(4) . . ?
O3 C21 N6 111(4) . . ?
C20 C21 N6 118(4) . . ?
C23 C22 N7 122(3) . . ?
C22 C23 C26 121(4) . . ?
N7 C24 C25 119(3) . . ?
C26 C25 C24 121(3) . . ?
C25 C26 C23 119(3) . . ?
C25 C26 C27 118(3) . . ?
C23 C26 C27 123(3) . . ?
C28 C27 C26 118(4) . . ?
O4 C28 N8 126(4) . . ?
O4 C28 C27 120(4) . . ?
N8 C28 C27 113(4) . . ?
N9 C29 C30 124(3) . . ?
C33 C30 C29 117(3) . . ?
N9 C31 C32 128(3) . . ?
C31 C32 C33 116(3) . . ?
C30 C33 C32 118(3) . . ?
C30 C33 C34 121(3) . . ?
C32 C33 C34 120(3) . . ?
C33 C34 C35 113(2) . . ?
O5 C35 N10 127(4) . . ?
O5 C35 C34 120(3) . . ?
N10 C35 C34 113(3) . . ?
C37 C36 N11 118(4) . . ?
C36 C37 C40 122(4) . . ?
N11 C38 C39 128(3) . . ?
C38 C39 C40 114(3) . . ?
C39 C40 C41 121(4) . . ?
C39 C40 C37 118(4) . . ?
C41 C40 C37 119(3) . . ?
C40 C41 C42 105(3) . . ?
N12 C42 O6 122(4) . . ?
N12 C42 C41 122(4) . . ?
O6 C42 C41 116(4) . . ?
N13 C43 C44 132(5) . . ?
C47 C44 C43 108(4) . . ?
C46 C45 N13 122(4) . . ?
C45 C46 C47 121(4) . . ?
C44 C47 C46 122(4) . . ?
C44 C47 C48 116(4) . . ?
C46 C47 C48 122(3) . . ?
C49 C48 C47 109(3) . . ?
O7 C49 N14 123(3) . . ?
O7 C49 C48 118(3) . . ?
N14 C49 C48 119(3) . . ?
O1S C1S N1S 127(5) . . ?
C1S N1S C2S 134(6) . . ?
C1S N1S C3S 113(5) . . ?
C2S N1S C3S 113(5) . . ?

loop_
_geom_bond_atom_site_label_1
_geom_bond_atom_site_label_2
_geom_bond_distance
_geom_bond_site_symmetry_2
_geom_bond_publ_flag
W1 N1 2.24(2) . ?
W1 S4 2.443(9) . ?
W1 S3 2.458(8) . ?
W1 S2 2.462(9) . ?
W1 S1 2.462(9) . ?
W1 W2 2.639(2) . ?
W1 W4 2.647(2) . ?
W1 W3 2.651(2) . ?
W1 W5 2.683(3) . ?
W2 N3 2.25(3) . ?
W2 S8 2.457(9) . ?
W2 S5 2.464(8) . ?
W2 S1 2.458(9) . ?
W2 S4 2.481(9) . ?
W2 W5 2.650(2) . ?
W2 W6 2.669(2) . ?
W2 W3 2.679(2) . ?
W3 N5 2.23(3) . ?
W3 S5 2.444(9) . ?
W3 S1 2.446(9) . ?
W3 S6 2.457(8) . ?
W3 S2 2.467(9) . ?
W3 W6 2.626(3) . ?
W3 W4 2.655(2) . ?
W4 N7 2.24(3) . ?
W4 S2 2.454(9) . ?
W4 S7 2.451(9) . ?
W4 S6 2.461(8) . ?
W4 S3 2.472(8) . ?
W4 W5 2.644(2) . ?
W4 W6 2.667(2) . ?
W5 N9 2.25(2) . ?
W5 S3 2.423(8) . ?
W5 S4 2.436(9) . ?
W5 S7 2.454(9) . ?
W5 S8 2.460(8) . ?
W5 W6 2.658(3) . ?
W6 N11 2.23(3) . ?
W6 S6 2.444(9) . ?
W6 S8 2.453(8) . ?
W6 S5 2.474(8) . ?
W6 S7 2.467(9) . ?
O1 C7 1.20(4) . ?
O2 C14 1.25(4) . ?
O3 C21 1.31(5) . ?
O4 C28 1.29(4) . ?
O5 C35 1.24(4) . ?
O6 C42 1.30(5) . ?
O7 C49 1.34(4) . ?
N1 C4 1.25(4) . ?
N1 C1 1.42(4) . ?
N2 C7 1.29(4) . ?
N3 C10 1.35(4) . ?
N3 C8 1.39(4) . ?
N4 C14 1.41(4) . ?
N5 C17 1.30(4) . ?
N5 C15 1.36(4) . ?
N6 C21 1.41(5) . ?
N7 C22 1.35(4) . ?
N7 C24 1.39(4) . ?
N8 C28 1.36(5) . ?
N9 C31 1.27(4) . ?
N9 C29 1.34(4) . ?
N10 C35 1.27(5) . ?
N11 C38 1.33(4) . ?
N11 C36 1.44(4) . ?
N12 C42 1.30(5) . ?
N13 C43 1.29(6) . ?
N13 C45 1.40(5) . ?
N14 C49 1.38(4) . ?
C1 C2 1.41(4) . ?
C2 C5 1.42(4) . ?
C3 C5 1.42(4) . ?
C3 C4 1.45(5) . ?
C5 C6 1.56(4) . ?
C6 C7 1.59(4) . ?
C8 C9 1.42(4) . ?
C9 C12 1.33(4) . ?
C10 C11 1.39(4) . ?
C11 C12 1.42(4) . ?
C12 C13 1.59(4) . ?
C13 C14 1.51(5) . ?
C15 C16 1.41(5) . ?
C16 C19 1.30(5) . ?
C17 C18 1.49(5) . ?
C18 C19 1.34(5) . ?
C19 C20 1.53(5) . ?
C20 C21 1.38(5) . ?
C22 C23 1.34(5) . ?
C23 C26 1.40(5) . ?
C24 C25 1.42(4) . ?
C25 C26 1.34(4) . ?
C26 C27 1.59(6) . ?
C27 C28 1.40(6) . ?
C29 C30 1.40(4) . ?
C30 C33 1.37(4) . ?
C31 C32 1.35(4) . ?
C32 C33 1.43(4) . ?
C33 C34 1.49(4) . ?
C34 C35 1.65(5) . ?
C36 C37 1.34(5) . ?
C37 C40 1.47(5) . ?
C38 C39 1.39(5) . ?
C39 C40 1.42(5) . ?
C40 C41 1.46(5) . ?
C41 C42 1.61(6) . ?
C43 C44 1.51(7) . ?
C44 C47 1.36(5) . ?
C45 C46 1.32(5) . ?
C46 C47 1.42(5) . ?
C47 C48 1.52(5) . ?
C48 C49 1.47(5) . ?
C1S O1S 1.18(5) . ?
C1S N1S 1.42(6) . ?
C2S N1S 1.48(7) . ?
C3S N1S 1.60(8) . ?
